data_2101613
loop_
_publ_author_name
'Koji\'c-Prodi\'c, Biserka'
'Kiralj, Rudolf'
'\<Zini\'c, Mladen'
'Alihod\<zi\'c, Sulejman'
'Trinajsti\'c, Nenad'

_publ_section_title
;Bond length--bond order relations and calculated geometries for some
 benzenoid aromatics, including phenanthridine. Structures of
 5,6-dimethylphenanthridinium triflate,
 [<i>N</i>-(6-phenanthridinylmethyl)-aza-18-crown-6-\k^5^<i>O</i>,<i>O</i>',<i>O</i>'',<i>O</i>''',<i>O</i>''''](picrate-\k^2^-<i>O</i>,<i>O</i>')potassium,
 and
 [<i>N</i>,<i>N</i>'-bis(6-phenanthridinyl-\k<i>N</i>-methyl)-7,16-diaza-18-crown-6-\k^4^<i>O</i>,<i>O</i>',<i>O</i>'',<i>O</i>''']sodium
 iodide dichloromethane solvate
;
_journal_issue 5
_journal_name_full 'Acta Crystallographica Section B'
_journal_page_first 823
_journal_page_last 837
_journal_paper_doi 10.1107/S0108768196006337
_journal_volume 52
_journal_year 1996
_chemical_formula_moiety 'C40 H44 N4 O4 Na 1+,I 1-,C H2 Cl2'
_chemical_formula_sum 'C41 H46 Cl2 I N4 Na O4'
_chemical_formula_weight 879.64
_chemical_name_systematic
;
(N,N'-bis(6-phenanthridinylmethyl)-7,16-diaza-18-crown-6)sodium iodide
dichloromethane solvate
;
_space_group_IT_number 23
_symmetry_cell_setting orthorhombic
_symmetry_space_group_name_Hall 'I 2 2'
_symmetry_space_group_name_H-M 'I 2 2 2'
_cell_angle_alpha 90.0
_cell_angle_beta 90.0
_cell_angle_gamma 90.0
_cell_formula_units_Z 4
_cell_length_a 10.4530(10)
_cell_length_b 13.4170(10)
_cell_length_c 28.526(2)
_cell_measurement_reflns_used 25
_cell_measurement_temperature 100(3)
_cell_measurement_theta_max 22
_cell_measurement_theta_min 18
_cell_volume 4000.7(6)
_computing_cell_refinement 'CAD4 (Enraf Nonius 1992) software <CELDIM> routine'
_computing_data_collection 'EXPRESS-CAD4 (Enraf Nonius 1992) software'
_computing_data_reduction 'SDP (Frenz, 1982)'
_computing_molecular_graphics
;
PLATON93 (Spek, 1993) & ORTEP (Johnson, 1976), PLUTON93 (Spek, 1993)
;
_computing_publication_material 'PLATON93 (Spek, 1993)'
_computing_structure_refinement 'SHELX76 (Sheldrick, 1976)'
_computing_structure_solution 'SHELXS-86 (Sheldrick, 1985)'
_diffrn_ambient_temperature 100(3)
_diffrn_measurement_device 'Enraf-Nonius CAD4 diffractometer'
_diffrn_measurement_method \w/2\q
_diffrn_radiation_monochromator graphite
_diffrn_radiation_source 'fine-focused sealed tube'
_diffrn_radiation_type 'Mo K\a'
_diffrn_radiation_wavelength 0.71073
_diffrn_reflns_av_R_equivalents 0.0000
_diffrn_reflns_limit_h_max 13
_diffrn_reflns_limit_h_min 0
_diffrn_reflns_limit_k_max 16
_diffrn_reflns_limit_k_min 0
_diffrn_reflns_limit_l_max 35
_diffrn_reflns_limit_l_min 0
_diffrn_reflns_number 2286
_diffrn_reflns_reduction_process
;
 ?
;
_diffrn_reflns_theta_max 26
_diffrn_reflns_theta_min 2
_diffrn_standards_decay_% 1.2
_diffrn_standards_interval_count 57
_diffrn_standards_interval_time 180
_diffrn_standards_number 3
_exptl_absorpt_coefficient_mu 0.98
_exptl_absorpt_correction_T_max 0.9998
_exptl_absorpt_correction_T_min 0.9493
_exptl_absorpt_correction_type '\y scan (North, Phillips & Mathews, 1968)'
_exptl_crystal_colour yellow
_exptl_crystal_density_diffrn 1.460
_exptl_crystal_description prism
_exptl_crystal_F_000 1800
_exptl_crystal_size_max 0.36
_exptl_crystal_size_mid 0.17
_exptl_crystal_size_min 0.11
_refine_diff_density_max 1.10
_refine_diff_density_min -1.20
_refine_ls_abs_structure_details
;
 Refinement of other enantiomer structure had final R, Rw values
 significantly higher.
;
_refine_ls_extinction_method none
_refine_ls_goodness_of_fit_all 4.25
_refine_ls_goodness_of_fit_obs 4.24
_refine_ls_hydrogen_treatment
;
 refU, except H21, H30, H61, H62, H70, H80, H91 noref, H55 refall
;
_refine_ls_matrix_type full
_refine_ls_number_constraints 73
_refine_ls_number_parameters 266
_refine_ls_number_reflns 1948
_refine_ls_number_restraints 0
_refine_ls_R_factor_all 0.0590
_refine_ls_R_factor_obs 0.0493
_refine_ls_shift/esd_max 0.05
_refine_ls_structure_factor_coef F
_refine_ls_weighting_details w=2.7906/[\s^2^(Fo)+0.00026(Fo^2^)]
_refine_ls_weighting_scheme calc
_refine_ls_wR_factor_all 0.0580
_refine_ls_wR_factor_obs 0.0511
_reflns_number_observed 1948
_reflns_number_total 2126
_reflns_observed_criterion >2sigma(F)
_cod_data_source_file na0076.cif
_cod_data_source_block 3
_cod_depositor_comments
;
The following automatic conversions were performed:

'_refine_ls_weighting_scheme' value 'calc
w=2.7906/[\s^2^(Fo)+0.00026(Fo^2^)]' was changed to 'calc'. New tag
'_refine_ls_weighting_details' was created. The value of the new tag
was set to 'w=2.7906/[\s^2^(Fo)+0.00026(Fo^2^)]'.

Automatic conversion script
Id: cif_fix_values 3143 2015-03-26 13:38:13Z robertas 
;
_cod_original_cell_volume 4000.6(5)
_cod_original_formula_sum 'C41 H46 Cl2 I1 N4 Na1 O4'
_cod_database_code 2101613

loop_
_symmetry_equiv_pos_as_xyz
X,Y,Z
-X,-Y,Z
-X,Y,-Z
X,-Y,-Z
1/2+X,1/2+Y,1/2+Z
1/2-X,1/2-Y,1/2+Z
1/2-X,1/2+Y,1/2-Z
1/2+X,1/2-Y,1/2-Z

loop_
_atom_site_aniso_label
_atom_site_aniso_U_11
_atom_site_aniso_U_22
_atom_site_aniso_U_33
_atom_site_aniso_U_12
_atom_site_aniso_U_13
_atom_site_aniso_U_23
Na 0.0157(18) 0.021(2) 0.0153(17) -0.003(3) 0 0
O1 0.018(3) 0.015(3) 0.029(3) -0.001(3) -0.018(3) 0.002(3)
O4 0.024(3) 0.017(3) 0.013(3) 0.000(3) -0.008(2) 0.004(2)
N7 0.015(3) 0.019(4) 0.013(3) 0.002(3) 0.002(3) -0.004(3)
N50 0.010(3) 0.005(3) 0.018(3) -0.003(3) 0.000(3) 0.001(3)
C2 0.011(3) 0.023(4) 0.021(3) -0.002(6) -0.007(3) -0.003(6)
C3 0.019(4) 0.015(4) 0.023(4) -0.004(4) -0.013(4) 0.000(3)
C5 0.020(4) 0.015(4) 0.019(4) -0.001(4) -0.007(3) -0.004(4)
C6 0.022(4) 0.007(4) 0.019(4) -0.008(4) 0.000(3) 0.002(4)
C7 0.012(3) 0.013(4) 0.017(3) 0.002(4) 0.000(3) -0.001(4)
C8 0.024(4) 0.017(4) 0.017(4) 0.007(4) 0.006(3) 0.001(3)
C9 0.017(4) 0.019(4) 0.024(4) 0.007(4) -0.003(4) -0.004(4)
C10 0.013(3) 0.014(5) 0.017(3) 0.007(4) 0.006(3) -0.001(4)
C10A0 0.004(3) 0.016(4) 0.018(4) -0.002(3) 0.002(3) 0.004(3)
C10B0 0.013(4) 0.015(4) 0.013(4) -0.003(3) 0.004(3) 0.001(3)
C20 0.013(4) 0.017(4) 0.036(5) 0.000(4) 0.000(4) -0.009(4)
C30 0.013(4) 0.014(4) 0.033(5) 0.004(3) 0.005(4) -0.001(4)
C40 0.018(3) 0.016(3) 0.016(3) -0.007(6) -0.001(3) 0.014(6)
C40A 0.011(4) 0.007(4) 0.020(4) -0.001(3) 0.007(3) -0.005(3)
C60 0.008(4) 0.005(3) 0.016(3) -0.003(4) -0.005(4) -0.004(2)
C60A 0.007(5) 0.013(3) 0.017(3) -0.007(3) -0.004(3) 0.000(3)
C70 0.011(4) 0.016(4) 0.026(4) -0.003(3) -0.004(3) 0.005(3)
C80 0.015(4) 0.017(4) 0.021(4) -0.004(4) 0.000(3) 0.008(4)
C90 0.016(4) 0.022(5) 0.021(4) -0.006(4) 0.002(3) -0.001(4)
C100 0.026(6) 0.017(4) 0.015(3) -0.004(4) 0.002(3) 0.003(3)
Cl 0.170(5) 0.0431(16) 0.160(4) -0.025(4) 0.099(4) -0.031(4)
C55 0.062(10) 0.033(8) 0.077(11) 0 0 0.020(16)
I 0.0223(3) 0.0403(4) 0.0171(3) 0 -0.0024(5) 0

loop_
_atom_site_label
_atom_site_fract_x
_atom_site_fract_y
_atom_site_fract_z
_atom_site_U_iso_or_equiv
_atom_site_thermal_displace_type
_atom_site_refinement_flags
Na 0.5 0.5 0.12155(12) 0.0173(11) Uani .
O1 0.2852(6) 0.5673(4) 0.0829(2) 0.0207(17) Uani .
O4 0.3440(6) 0.3687(4) 0.08539(18) 0.0180(17) Uani .
N7 0.5668(6) 0.2900(5) 0.1320(2) 0.0157(19) Uani .
N50 0.4307(6) 0.3928(4) 0.1975(2) 0.0110(17) Uani .
C2 0.1935(7) 0.4956(11) 0.0676(2) 0.0183(19) Uani .
C3 0.2648(8) 0.4065(6) 0.0490(3) 0.019(2) Uani .
C5 0.3898(8) 0.2717(7) 0.0747(3) 0.018(2) Uani .
C6 0.4547(8) 0.2317(6) 0.1180(3) 0.016(2) Uani .
C7 0.5965(7) 0.2733(6) 0.1818(3) 0.0140(19) Uani .
C8 0.6799(8) 0.2641(7) 0.1023(3) 0.019(2) Uani .
C9 0.7766(8) 0.3454(7) 0.1002(3) 0.020(2) Uani .
C10 0.2643(7) 0.4868(8) 0.3047(3) 0.015(2) Uani .
C20 0.1715(9) 0.5452(6) 0.2840(3) 0.022(3) Uani .
C30 0.1655(8) 0.5533(6) 0.2349(3) 0.020(3) Uani .
C40 0.2533(7) 0.5024(10) 0.2076(2) 0.0167(17) Uani .
C40A 0.3474(8) 0.4420(6) 0.2277(3) 0.013(2) Uani .
C60 0.5109(11) 0.3287(5) 0.2145(2) 0.0097(19) Uani .
C60A 0.5260(6) 0.3096(6) 0.2652(3) 0.012(2) Uani .
C70 0.6161(7) 0.2414(6) 0.2826(3) 0.018(2) Uani .
C80 0.6327(7) 0.2304(7) 0.3301(3) 0.018(2) Uani .
C90 0.5604(8) 0.2890(7) 0.3612(3) 0.020(3) Uani .
C100 0.4730(8) 0.3550(6) 0.3449(3) 0.019(3) Uani .
C10A0 0.4511(7) 0.3664(6) 0.2963(3) 0.013(2) Uani .
C10B0 0.3534(8) 0.4339(6) 0.2775(3) 0.014(2) Uani .
Cl 0.6861(5) 0.0003(5) 0.05224(17) 0.124(2) Uani .
C55 0.7740(18) 0 0 0.057(6) Uani .
I 0 0.22492(6) 0 0.0266(2) Uani .
H10 0.2684(7) 0.4816(8) 0.3424(3) 0.04(3) Uiso R
H20 0.1035(9) 0.5848(6) 0.3056(3) 0.08(5) Uiso R
H21 0.1341(7) 0.4734(11) 0.0968(2) 0.012 Uiso R
H22 0.1344(7) 0.5272(11) 0.0404(2) 0.01(2) Uiso R
H30 0.0930(8) 0.5990(6) 0.2186(3) 0.05 Uiso R
H31 0.3231(8) 0.4286(6) 0.0195(3) 0.05(3) Uiso R
H32 0.1977(8) 0.3499(6) 0.0380(3) 0.05(3) Uiso R
H40 0.2489(7) 0.5094(10) 0.1699(2) 0.02(2) Uiso R
H51 0.3110(8) 0.2239(7) 0.0651(3) 0.04(3) Uiso R
H52 0.4574(8) 0.2753(7) 0.0461(3) 0.03(2) Uiso R
H61 0.4847(8) 0.1561(6) 0.1112(3) 0.05 Uiso R
H62 0.3867(8) 0.2323(6) 0.1465(3) 0.05 Uiso R
H70 0.6727(7) 0.1975(6) 0.2586(3) 0.05 Uiso R
H71 0.5876(7) 0.1946(6) 0.1890(3) 0.04(3) Uiso R
H72 0.6938(7) 0.2967(6) 0.1881(3) 0.01(2) Uiso R
H80 0.7008(7) 0.1770(7) 0.3434(3) 0.05 Uiso R
H81 0.7149(8) 0.2001(7) 0.1213(3) 0.08(4) Uiso R
H82 0.6313(8) 0.2396(7) 0.0709(3) 0.06(4) Uiso R
H90 0.5748(8) 0.2813(7) 0.3985(3) 0.04(3) Uiso R
H91 0.816(12) 0.350(10) 0.123(4) 0.07 Uiso R
H92 0.851(13) 0.317(10) 0.071(5) 0.08(4) Uiso R
H100 0.4193(8) 0.3997(6) 0.3695(3) 0.04(3) Uiso R
H55 0.812(8) 0.058(5) 0.000(6) 0.02(2) Uiso .

loop_
_atom_type_symbol
_atom_type_scat_dispersion_real
_atom_type_scat_dispersion_imag
_atom_type_scat_source
O 0.008 0.006 'International Tables Vol IV Table 2.3.1'
Na 0.030 0.025 'International Tables Vol IV Table 2.3.1'
N 0.004 0.003 'International Tables Vol IV Table 2.3.1'
I -0.726 1.812 'International Tables Vol IV Table 2.3.1'
F 0.014 0.010 'International Tables Vol IV Table 2.3.1'
Cl 0.132 0.159 'International Tables Vol IV Table 2.3.1'
H 0.000 0.000 'International Tables Vol IV Table 2.3.1'
C 0.002 0.002 'International Tables Vol IV Table 2.3.1'

loop_
_geom_angle_atom_site_label_1
_geom_angle_atom_site_label_2
_geom_angle_atom_site_label_3
_geom_angle_site_symmetry_1
_geom_angle_site_symmetry_3
_geom_angle
_geom_angle_publ_flag
O1 Na O4 . . 62.50(18) yes
O1 Na N50 . . 106.68(19) yes
O1 Na O1 . 2_665 131.0(2) yes
O1 Na O4 . 2_665 97.72(19) yes
O1 Na N50 . 2_665 112.23(18) yes
O4 Na N50 . . 77.89(17) yes
O1 Na O4 2_665 . 97.72(19) no
O4 Na O4 . 2_665 133.5(2) yes
O4 Na N50 . 2_665 147.5(2) yes
O1 Na N50 2_665 . 112.23(18) no
O4 Na N50 2_665 . 147.5(2) yes
N50 Na N50 . 2_665 73.25(19) yes
O1 Na O4 2_665 2_665 62.50(18) no
O1 Na N50 2_665 2_665 106.68(19) no
O4 Na N50 2_665 2_665 77.89(17) no
Na O1 C2 . . 117.7(6) no
Na O1 C9 . 2_665 121.2(5) no
C2 O1 C9 . 2_665 110.8(7) yes
Na O4 C3 . . 114.3(4) no
Na O4 C5 . . 119.5(5) no
C3 O4 C5 . . 111.5(6) yes
C6 N7 C7 . . 110.5(6) yes
C6 N7 C8 . . 110.7(6) yes
C7 N7 C8 . . 110.2(6) no
Na N50 C40A . . 114.3(4) no
Na N50 C60 . . 118.7(5) no
C40A N50 C60 . . 119.2(6) yes
O1 C2 C3 . . 108.1(6) yes
O4 C3 C2 . . 108.3(6) yes
O4 C5 C6 . . 107.6(7) yes
N7 C6 C5 . . 113.2(7) yes
N7 C7 C60 . . 113.7(6) yes
N7 C8 C9 . . 112.9(7) yes
O1 C9 C8 2_665 . 107.9(7) yes
C10B0 C10 C20 . . 121.1(8) yes
C10B0 C10A0 C60A . . 119.4(7) yes
C10B0 C10A0 C100 . . 122.6(7) no
C60A C10A0 C100 . . 118.0(7) yes
C10 C10B0 C10A0 . . 124.9(8) no
C10 C10B0 C40A . . 118.9(8) yes
C10A0 C10B0 C40A . . 116.2(7) yes
C10 C20 C30 . . 120.1(8) yes
C20 C30 C40 . . 119.5(8) yes
C30 C40 C40A . . 121.5(6) yes
N50 C40A C10B0 . . 123.6(7) yes
N50 C40A C40 . . 117.5(7) no
C10B0 C40A C40 . . 118.9(7) yes
N50 C60 C7 . . 119.0(6) yes
N50 C60 C60A . . 123.4(7) yes
C7 C60 C60A . . 117.5(7) no
C10A0 C60A C60 . . 117.6(7) yes
C10A0 C60A C70 . . 120.2(8) yes
C60 C60A C70 . . 122.1(7) no
C60A C70 C80 . . 120.2(8) yes
C70 C80 C90 . . 119.6(8) yes
C80 C90 C100 . . 120.8(8) yes
C10A0 C100 C90 . . 121.1(8) yes
O1 C2 H21 . . 109.6(9) no
O1 C2 H22 . . 109.9(13) no
C3 C2 H21 . . 109.7(13) no
C3 C2 H22 . . 110.0(9) no
H21 C2 H22 . . 109.5(9) no
O4 C3 H31 . . 109.8(8) no
O4 C3 H32 . . 109.8(8) no
C2 C3 H31 . . 109.6(8) no
C2 C3 H32 . . 109.8(8) no
H31 C3 H32 . . 109.4(10) no
O4 C5 H51 . . 110.0(8) no
O4 C5 H52 . . 110.0(9) no
C6 C5 H51 . . 109.9(9) no
C6 C5 H52 . . 109.9(8) no
H51 C5 H52 . . 109.5(10) no
N7 C6 H61 . . 108.6(8) no
N7 C6 H62 . . 108.5(8) no
C5 C6 H61 . . 108.5(9) no
C5 C6 H62 . . 108.5(8) no
H61 C6 H62 . . 109.5(9) no
N7 C7 H71 . . 108.3(8) no
N7 C7 H72 . . 108.4(8) no
C60 C7 H71 . . 108.5(8) no
C60 C7 H72 . . 108.4(8) no
H71 C7 H72 . . 109.5(9) no
N7 C8 H81 . . 99.7(8) no
N7 C8 H82 . . 99.7(8) no
H81 C8 H82 . . 109.5(11) no
C9 C8 H81 . . 111.9(9) no
C9 C8 H82 . . 120.6(9) no
O1 C9 H91 2_665 . 118(10) no
O1 C9 H92 2_665 . 108(7) no
H91 C9 H92 . . 105(11) no
C8 C9 H91 . . 113(10) no
C8 C9 H92 . . 104(6) no
C10B0 C10 H10 . . 119.5(9) no
C20 C10 H10 . . 119.4(9) no
C10 C20 H20 . . 119.9(9) no
C30 C20 H20 . . 120.0(9) no
C20 C30 H30 . . 120.3(9) no
C40 C30 H30 . . 120.2(9) no
C30 C40 H40 . . 119.3(10) no
C40A C40 H40 . . 119.3(10) no
C60A C70 H70 . . 119.9(9) no
C80 C70 H70 . . 119.8(9) no
C70 C80 H80 . . 120.1(9) no
C90 C80 H80 . . 120.3(9) no
C80 C90 H90 . . 119.6(9) no
C100 C90 H90 . . 119.7(9) no
C10A0 C100 H100 . . 119.5(9) no
C90 C100 H100 . . 119.4(9) no
Cl C55 Cl . 4_555 116.7(11) no
Cl C55 H55 . . 104(10) no
Cl C55 H55 . 4_555 104(10) no
Cl C55 H55 4_555 . 104(10) no
H55 C55 H55 . 4_555 126(8) no
Cl C55 H55 4_555 4_555 104(10) no

loop_
_geom_bond_atom_site_label_1
_geom_bond_atom_site_label_2
_geom_bond_site_symmetry_2
_geom_bond_distance
_geom_bond_publ_flag
Na O1 . 2.659(6) yes
Na O4 . 2.613(6) yes
Na N50 . 2.700(6) yes
O1 C2 . 1.426(13) yes
O1 C9 2_665 1.426(11) yes
O4 C3 . 1.421(10) yes
O4 C5 . 1.420(11) yes
N7 C6 . 1.464(10) yes
N7 C7 . 1.471(10) yes
N7 C8 . 1.495(10) yes
N50 C40A . 1.391(10) yes
N50 C60 . 1.295(11) yes
C2 C3 . 1.505(15) yes
C5 C6 . 1.508(12) yes
C7 C60 . 1.491(12) yes
C8 C9 . 1.488(13) yes
C10 C10B0 . 1.405(12) yes
C10 C20 . 1.380(12) yes
C10A0 C10B0 . 1.467(11) yes
C10A0 C60A . 1.407(11) yes
C10A0 C100 . 1.413(12) yes
C10B0 C40A . 1.426(12) yes
C20 C30 . 1.406(12) yes
C30 C40 . 1.384(12) yes
C40 C40A . 1.397(13) yes
C60 C60A . 1.477(10) yes
C60A C70 . 1.404(11) yes
C70 C80 . 1.374(12) yes
C80 C90 . 1.406(12) yes
C90 C100 . 1.355(12) yes
C2 H21 . 1.081(10) no
C2 H22 . 1.079(12) no
C3 H31 . 1.080(12) no
C3 H32 . 1.080(12) no
C5 H51 . 1.079(12) no
C5 H52 . 1.080(12) no
C6 H61 . 1.079(11) no
C6 H62 . 1.080(12) no
C7 H71 . 1.080(11) no
C7 H72 . 1.079(11) no
C8 H81 . 1.079(13) no
C8 H82 . 1.081(12) no
C9 H91 . 0.77(12) no
C9 H92 . 1.20(14) no
C10 H10 . 1.079(12) no
C20 H20 . 1.080(12) no
C30 H30 . 1.080(12) no
C40 H40 . 1.081(8) no
C70 H70 . 1.080(11) no
C80 H80 . 1.079(12) no
C90 H90 . 1.080(12) no
C100 H100 . 1.080(12) no
Cl C55 . 1.751(11) yes
C55 H55 . 0.87(7) no

loop_
_geom_torsion_atom_site_label_1
_geom_torsion_atom_site_label_2
_geom_torsion_atom_site_label_3
_geom_torsion_atom_site_label_4
_geom_torsion_site_symmetry_1
_geom_torsion_site_symmetry_3
_geom_torsion_site_symmetry_4
_geom_torsion
_geom_torsion_publ_flag
O4 Na O1 C2 . . . 6.5(4) no
O4 Na O1 C9 . . 2_665 148.5(6) no
N50 Na O1 C2 . . . -59.7(5) no
N50 Na O1 C9 . . 2_665 82.3(6) no
O1 Na O1 C2 2_665 . . 81.9(5) no
O1 Na O1 C9 2_665 . 2_665 -136.1(5) no
O4 Na O1 C2 2_665 . . 142.0(4) no
O4 Na O1 C9 2_665 . 2_665 -76.1(6) no
N50 Na O1 C2 2_665 . . -138.0(4) no
N50 Na O1 C9 2_665 . 2_665 3.9(6) no
O1 Na O4 C3 . . . 26.1(5) no
O1 Na O4 C5 . . . 162.0(6) no
N50 Na O4 C3 . . . 142.4(5) no
N50 Na O4 C5 . . . -81.7(5) no
O1 Na O4 C3 2_665 . . -106.4(5) no
O1 Na O4 C5 2_665 . . 29.4(5) no
O4 Na O4 C3 2_665 . . -47.3(6) no
O4 Na O4 C5 2_665 . . 88.5(5) no
N50 Na O4 C3 2_665 . . 114.8(5) no
N50 Na O4 C5 2_665 . . -109.4(6) no
O1 Na N50 C40A . . . -50.9(5) no
O1 Na N50 C60 . . . 160.0(5) no
O4 Na N50 C40A . . . -107.0(5) no
O4 Na N50 C60 . . . 103.8(5) no
O1 Na N50 C40A 2_665 . . 159.5(5) no
O1 Na N50 C60 2_665 . . 10.3(6) no
O4 Na N50 C40A 2_665 . . 86.2(6) no
O4 Na N50 C60 2_665 . . -63.0(6) no
N50 Na N50 C40A 2_665 . . 58.0(5) no
N50 Na N50 C60 2_665 . . -91.2(5) no
Na O1 C2 C3 . . . -35.4(7) no
C9 O1 C2 C3 2_665 . . 178.9(6) yes
Na O1 C9 C8 . 2_665 . 52.0(8) no
C2 O1 C9 C8 . 2_665 2_665 -163.7(6) yes
Na O4 C3 C2 . . . -55.1(8) no
C5 O4 C3 C2 . . . 165.6(7) yes
Na O4 C5 C6 . . . 51.8(7) no
C3 O4 C5 C6 . . . -171.2(6) yes
C8 N7 C6 C5 . . . -78.9(8) yes
C6 N7 C8 C9 . . . 155.9(7) yes
C7 N7 C6 C5 . . . 158.7(7) no
C7 N7 C8 C9 . . . -81.5(8) yes
C6 N7 C7 C60 . . . -77.6(8) no
C8 N7 C7 C60 . . . 159.7(7) yes
Na N50 C60 C60A . . . 143.0(7) no
Na N50 C60 C7 . . . -34.7(10) no
Na N50 C40A C10B0 . . . -142.3(7) no
C40A N50 C60 C7 . . . 177.7(7) yes
C40A N50 C60 C60A . . . -4.6(12) no
C60 N50 C40A C10B0 . . . 6.8(12) no
Na N50 C40A C40 . . . 37.7(9) no
C60 N50 C40A C40 . . . -173.3(9) no
O1 C2 C3 O4 . . . 58.5(8) yes
O4 C5 C6 N7 . . . -63.1(8) yes
N7 C7 C60 N50 . . . -7.5(11) yes
N7 C7 C60 C60A . . . 174.7(7) no
N7 C8 C9 O1 . . 2_665 -57.3(9) yes
C20 C10 C10B0 C40A . . . 0.5(13) no
C10B0 C10 C20 C30 . . . -0.5(13) no
C20 C10 C10B0 C10A0 . . . -176.9(8) no
C60A C10A0 C10B0 C40A . . . -4.1(11) no
C100 C10A0 C10B0 C10 . . . -6.1(13) no
C60A C10A0 C10B0 C10 . . . 173.3(8) no
C100 C10A0 C10B0 C40A . . . 176.4(8) no
C10B0 C10A0 C60A C60 . . . 6.1(11) no
C10B0 C10A0 C60A C70 . . . -177.2(7) yes
C100 C10A0 C60A C60 . . . -174.5(7) yes
C100 C10A0 C60A C70 . . . 2.2(11) no
C10B0 C10A0 C100 C90 . . . 177.3(8) no
C60A C10A0 C100 C90 . . . -2.2(12) no
C10 C10B0 C40A C40 . . . 0.1(17) no
C10A0 C10B0 C40A N50 . . . -2.3(12) no
C10A0 C10B0 C40A C40 . . . 177.7(8) yes
C10 C10B0 C40A N50 . . . -179.9(10) yes
C10 C20 C30 C40 . . . 0(2) no
C20 C30 C40 C40A . . . 0.7(15) no
C30 C40 C40A N50 . . . 179.3(9) no
C30 C40 C40A C10B0 . . . -0.7(15) no
N50 C60 C60A C10A0 . . . -1.7(12) no
N50 C60 C60A C70 . . . -178.4(8) no
C7 C60 C60A C10A0 . . . 176.0(7) no
C7 C60 C60A C70 . . . -0.6(11) no
C10A0 C60A C70 C80 . . . -0.7(12) no
C60 C60A C70 C80 . . . 175.9(8) no
C60A C70 C80 C90 . . . -1.0(12) no
C70 C80 C90 C100 . . . 1.1(13) no
C80 C90 C100 C10A0 . . . 0.5(13) no
